data_2216525
loop_
_publ_author_name
'Gotoh, Kazuma'
'Ishikawa, Rie'
'Ishida, Hiroyuki'

_publ_section_title
;
 4,4'-Bipiperidinediium bis(hydrogen chloranilate)
;
_journal_coeditor_code HG2333
_journal_issue 12
_journal_name_full 'Acta Crystallographica Section E'
_journal_page_first o4518
_journal_page_last o4518
_journal_paper_doi 10.1107/S160053680705386X
_journal_volume 63
_journal_year 2007
_chemical_formula_iupac 'C10 H22 N2 2+, 2C6 H Cl2 O4 -'
_chemical_formula_moiety 'C10 H22 N2 2+, 2(C6 H Cl2 O4 -)'
_chemical_formula_sum 'C22 H24 Cl4 N2 O8'
_chemical_formula_weight 586.25
_chemical_name_systematic
;
4,4'-Bipiperidinium bis(hydrogen chloranilate)
;
_space_group_IT_number 14
_symmetry_cell_setting monoclinic
_symmetry_space_group_name_Hall '-P 2yn'
_symmetry_space_group_name_H-M 'P 1 21/n 1'
_cell_angle_alpha 90.0000
_cell_angle_beta 111.5434(19)
_cell_angle_gamma 90.0000
_cell_formula_units_Z 4
_cell_length_a 17.4716(10)
_cell_length_b 7.7132(4)
_cell_length_c 19.1252(11)
_cell_measurement_reflns_used 27745
_cell_measurement_temperature 100(2)
_cell_measurement_theta_max 30.1
_cell_measurement_theta_min 3.2
_cell_volume 2397.3(2)
_computing_cell_refinement 'PROCESS-AUTO (Rigaku/MSC, 2004)'
_computing_data_collection 'PROCESS-AUTO (Rigaku/MSC, 2004)'
_computing_data_reduction 'CrystalStructure (Rigaku/MSC, 2004)'
_computing_molecular_graphics 'ORTEP-3 (Farrugia, 1997)'
_computing_publication_material 'CrystalStructure (Rigaku/MSC, 2004) and PLATON (Spek, 2003)'
_computing_structure_refinement 'SHELXL97 (Sheldrick, 1997)'
_computing_structure_solution 'SIR92 (Altomare <i>et al.</i>,  1994)'
_diffrn_ambient_temperature 100(2)
_diffrn_detector_area_resol_mean 10.00
_diffrn_measured_fraction_theta_full 0.997
_diffrn_measured_fraction_theta_max 0.997
_diffrn_measurement_device_type 'Rigaku R-AXIS RAPID'
_diffrn_measurement_method \w
_diffrn_radiation_type 'Mo K\a'
_diffrn_radiation_wavelength 0.71075
_diffrn_reflns_av_R_equivalents 0.035
_diffrn_reflns_limit_h_max 23
_diffrn_reflns_limit_h_min -24
_diffrn_reflns_limit_k_max 10
_diffrn_reflns_limit_k_min -10
_diffrn_reflns_limit_l_max 26
_diffrn_reflns_limit_l_min -26
_diffrn_reflns_number 26002
_diffrn_reflns_theta_full 30.03
_diffrn_reflns_theta_max 30.03
_diffrn_standards_decay_% 0
_diffrn_standards_number 0
_exptl_absorpt_coefficient_mu 0.546
_exptl_absorpt_correction_T_max 0.937
_exptl_absorpt_correction_T_min 0.850
_exptl_absorpt_correction_type multi-scan
_exptl_absorpt_process_details
;
(<i>ABSCOR</i>; Higashi, 1995)
;
_exptl_crystal_colour purple
_exptl_crystal_density_diffrn 1.624
_exptl_crystal_density_method 'not measured'
_exptl_crystal_description needle
_exptl_crystal_F_000 1208.00
_exptl_crystal_size_max 0.25
_exptl_crystal_size_mid 0.17
_exptl_crystal_size_min 0.12
_refine_diff_density_max 0.43
_refine_diff_density_min -0.29
_refine_ls_extinction_method none
_refine_ls_goodness_of_fit_ref 1.109
_refine_ls_hydrogen_treatment mixed
_refine_ls_number_parameters 349
_refine_ls_number_reflns 6982
_refine_ls_number_restraints 0
_refine_ls_restrained_S_all 1.109
_refine_ls_R_factor_all 0.0540
_refine_ls_R_factor_gt 0.0397
_refine_ls_shift/su_max <0.001
_refine_ls_shift/su_mean <0.001
_refine_ls_structure_factor_coef Fsqd
_refine_ls_weighting_details 'w = 1/[\s^2^(Fo^2^)+(0.0399P)^2^+1.34P] where P=(Fo^2^+2Fc^2^)/3'
_refine_ls_weighting_scheme calc
_refine_ls_wR_factor_gt 0.0831
_refine_ls_wR_factor_ref 0.0880
_reflns_number_gt 5848
_reflns_number_total 6982
_reflns_threshold_expression I>2\s(I)
_cod_data_source_file hg2333.cif
_cod_data_source_block I
_cod_original_sg_symbol_H-M 'P 21/n'
_cod_original_formula_sum 'C22 H24 Cl4 N2 O8 '
_cod_database_code 2216525
_cod_database_fobs_code 2216525

loop_
_symmetry_equiv_pos_site_id
_symmetry_equiv_pos_as_xyz
1 +X,+Y,+Z
2 1/2-X,1/2+Y,1/2-Z
3 -X,-Y,-Z
4 1/2+X,1/2-Y,1/2+Z

loop_
_atom_site_type_symbol
_atom_site_label
_atom_site_fract_x
_atom_site_fract_y
_atom_site_fract_z
_atom_site_U_iso_or_equiv
_atom_site_adp_type
_atom_site_calc_flag
_atom_site_refinement_flags
_atom_site_occupancy
Cl Cl1 0.40240(2) 0.05182(5) 0.45568(2) 0.01654(8) Uani d . 1
Cl Cl2 0.10315(2) 0.00510(6) 0.14248(2) 0.01867(9) Uani d . 1
Cl Cl3 0.79278(2) 0.95757(6) 0.30125(2) 0.02012(9) Uani d . 1
Cl Cl4 1.08946(2) 0.66212(5) 0.58222(2) 0.01466(8) Uani d . 1
O O1 0.40238(7) -0.07957(16) 0.31131(7) 0.0174(2) Uani d . 1
O O2 0.22655(7) 0.13356(15) 0.42519(6) 0.0139(2) Uani d . 1
O O3 0.10072(7) 0.08933(15) 0.29685(6) 0.0143(2) Uani d . 1
O O4 0.28393(7) -0.05474(16) 0.17399(6) 0.0165(2) Uani d . 1
O O5 0.78585(7) 0.73421(16) 0.42744(6) 0.0163(2) Uani d . 1
O O6 0.97184(7) 1.01381(15) 0.33987(6) 0.0141(2) Uani d . 1
O O7 1.09316(7) 0.88325(15) 0.45278(6) 0.0151(2) Uani d . 1
O O8 0.90753(7) 0.66571(16) 0.55947(6) 0.0163(2) Uani d . 1
N N1 0.48752(8) -0.08134(18) 0.21307(7) 0.0127(2) Uani d . 1
N N2 0.72848(8) 0.49927(18) 0.51771(8) 0.0137(3) Uani d . 1
C C1 0.33488(9) -0.0260(2) 0.30686(8) 0.0120(3) Uani d . 1
C C2 0.31958(9) 0.0360(2) 0.37204(8) 0.0120(3) Uani d . 1
C C3 0.24259(9) 0.07760(19) 0.36626(8) 0.0109(3) Uani d . 1
C C4 0.16933(9) 0.05946(19) 0.29323(8) 0.0112(3) Uani d . 1
C C5 0.18512(9) 0.0135(2) 0.22824(8) 0.0132(3) Uani d . 1
C C6 0.26422(9) -0.0220(2) 0.22931(8) 0.0119(3) Uani d . 1
C C7 0.85514(9) 0.7831(2) 0.43545(8) 0.0119(3) Uani d . 1
C C8 0.87308(9) 0.8865(2) 0.37990(8) 0.0127(3) Uani d . 1
C C9 0.95195(9) 0.9208(2) 0.38904(8) 0.0115(3) Uani d . 1
C C10 1.02423(9) 0.84710(19) 0.45370(8) 0.0111(3) Uani d . 1
C C11 1.00710(9) 0.7486(2) 0.50857(8) 0.0115(3) Uani d . 1
C C12 0.92737(9) 0.72772(19) 0.50780(8) 0.0116(3) Uani d . 1
C C13 0.48474(10) 0.1099(2) 0.19929(9) 0.0160(3) Uani d . 1
H H5 0.4285 0.1439 0.1682 0.019 Uiso calc R 1
H H6 0.5205 0.1386 0.1717 0.019 Uiso calc R 1
C C14 0.51248(10) 0.2110(2) 0.27274(8) 0.0138(3) Uani d . 1
H H7 0.4736 0.1906 0.2980 0.017 Uiso calc R 1
H H8 0.5119 0.3353 0.2618 0.017 Uiso calc R 1
C C15 0.59924(9) 0.1584(2) 0.32548(8) 0.0113(3) Uani d . 1
H H9 0.6384 0.1855 0.3005 0.014 Uiso calc R 1
C C16 0.59974(9) -0.0392(2) 0.33798(8) 0.0123(3) Uani d . 1
H H10 0.6557 -0.0760 0.3689 0.015 Uiso calc R 1
H H11 0.5638 -0.0665 0.3656 0.015 Uiso calc R 1
C C17 0.57093(10) -0.1400(2) 0.26450(9) 0.0146(3) Uani d . 1
H H12 0.6104 -0.1239 0.2396 0.018 Uiso calc R 1
H H13 0.5690 -0.2639 0.2751 0.018 Uiso calc R 1
C C18 0.73772(10) 0.3062(2) 0.52769(9) 0.0148(3) Uani d . 1
H H16 0.7031 0.2651 0.5547 0.018 Uiso calc R 1
H H17 0.7950 0.2787 0.5583 0.018 Uiso calc R 1
C C19 0.71351(9) 0.2121(2) 0.45278(9) 0.0140(3) Uani d . 1
H H18 0.7172 0.0867 0.4616 0.017 Uiso calc R 1
H H19 0.7522 0.2429 0.4284 0.017 Uiso calc R 1
C C20 0.62581(9) 0.25870(19) 0.40037(8) 0.0107(3) Uani d . 1
H H20 0.5879 0.2268 0.4260 0.013 Uiso calc R 1
C C21 0.62210(9) 0.4567(2) 0.38979(8) 0.0129(3) Uani d . 1
H H21 0.6600 0.4914 0.3652 0.015 Uiso calc R 1
H H22 0.5664 0.4904 0.3571 0.015 Uiso calc R 1
C C22 0.64503(10) 0.5509(2) 0.46465(9) 0.0147(3) Uani d . 1
H H23 0.6440 0.6763 0.4561 0.018 Uiso calc R 1
H H24 0.6043 0.5243 0.4872 0.018 Uiso calc R 1
H H1 0.1747(15) 0.161(3) 0.4119(13) 0.032(6) Uiso d . 1
H H2 1.0218(16) 1.013(3) 0.3529(14) 0.034(7) Uiso d . 1
H H3 0.4514(13) -0.111(3) 0.2344(12) 0.018(5) Uiso d . 1
H H4 0.4730(13) -0.133(3) 0.1706(12) 0.016(5) Uiso d . 1
H H14 0.7663(13) 0.542(3) 0.5008(12) 0.019(5) Uiso d . 1
H H15 0.7399(13) 0.543(3) 0.5629(12) 0.016(5) Uiso d . 1

loop_
_atom_site_aniso_label
_atom_site_aniso_U_11
_atom_site_aniso_U_22
_atom_site_aniso_U_33
_atom_site_aniso_U_12
_atom_site_aniso_U_13
_atom_site_aniso_U_23
Cl1 0.01155(15) 0.02349(19) 0.01206(16) 0.00183(14) 0.00137(13) -0.00107(14)
Cl2 0.01405(16) 0.0287(2) 0.01102(16) -0.00135(15) 0.00191(13) -0.00284(14)
Cl3 0.01221(16) 0.0314(2) 0.01461(17) 0.00159(15) 0.00244(13) 0.00730(15)
Cl4 0.01224(15) 0.01595(17) 0.01420(16) 0.00208(13) 0.00299(13) 0.00227(13)
O1 0.0131(5) 0.0216(6) 0.0191(6) 0.0026(5) 0.0079(4) -0.0011(5)
O2 0.0126(5) 0.0195(6) 0.0107(5) 0.0015(4) 0.0055(4) -0.0016(4)
O3 0.0116(5) 0.0166(5) 0.0158(5) 0.0000(4) 0.0065(4) -0.0001(4)
O4 0.0188(5) 0.0202(6) 0.0128(5) 0.0025(5) 0.0086(4) -0.0007(4)
O5 0.0109(5) 0.0209(6) 0.0173(5) -0.0021(4) 0.0055(4) 0.0020(5)
O6 0.0130(5) 0.0166(5) 0.0148(5) -0.0004(4) 0.0075(4) 0.0030(4)
O7 0.0112(5) 0.0180(6) 0.0176(5) -0.0010(4) 0.0069(4) 0.0003(4)
O8 0.0148(5) 0.0212(6) 0.0145(5) -0.0008(5) 0.0074(4) 0.0045(4)
N1 0.0135(6) 0.0140(6) 0.0102(6) -0.0026(5) 0.0038(5) -0.0022(5)
N2 0.0137(6) 0.0147(6) 0.0124(6) -0.0038(5) 0.0043(5) -0.0030(5)
C1 0.0129(6) 0.0113(7) 0.0128(7) -0.0007(5) 0.0058(5) 0.0006(5)
C2 0.0109(6) 0.0147(7) 0.0094(6) -0.0002(5) 0.0025(5) -0.0002(5)
C3 0.0130(6) 0.0100(6) 0.0109(6) 0.0001(5) 0.0057(5) 0.0008(5)
C4 0.0112(6) 0.0105(6) 0.0123(6) -0.0012(5) 0.0048(5) 0.0005(5)
C5 0.0116(6) 0.0172(7) 0.0096(6) -0.0007(6) 0.0024(5) -0.0013(5)
C6 0.0133(6) 0.0111(6) 0.0120(6) -0.0005(5) 0.0054(5) -0.0008(5)
C7 0.0126(6) 0.0129(7) 0.0113(6) 0.0008(5) 0.0057(5) -0.0003(5)
C8 0.0114(6) 0.0161(7) 0.0095(6) 0.0009(6) 0.0027(5) 0.0011(5)
C9 0.0141(6) 0.0109(6) 0.0113(6) 0.0000(5) 0.0069(5) -0.0001(5)
C10 0.0122(6) 0.0105(6) 0.0111(6) -0.0001(5) 0.0047(5) -0.0024(5)
C11 0.0107(6) 0.0119(7) 0.0106(6) 0.0012(5) 0.0023(5) 0.0001(5)
C12 0.0125(6) 0.0101(6) 0.0124(6) -0.0006(5) 0.0049(5) -0.0010(5)
C13 0.0194(7) 0.0137(7) 0.0109(7) -0.0008(6) 0.0007(6) 0.0017(6)
C14 0.0160(7) 0.0107(6) 0.0109(6) 0.0008(6) 0.0004(5) 0.0000(5)
C15 0.0118(6) 0.0110(6) 0.0105(6) -0.0003(5) 0.0035(5) 0.0003(5)
C16 0.0129(6) 0.0108(7) 0.0115(6) 0.0009(5) 0.0023(5) -0.0007(5)
C17 0.0158(7) 0.0133(7) 0.0130(7) 0.0020(6) 0.0033(6) -0.0008(5)
C18 0.0141(7) 0.0129(7) 0.0138(7) -0.0003(6) 0.0011(6) -0.0001(6)
C19 0.0121(6) 0.0143(7) 0.0126(7) 0.0015(6) 0.0011(5) -0.0028(6)
C20 0.0109(6) 0.0107(6) 0.0097(6) -0.0004(5) 0.0030(5) 0.0003(5)
C21 0.0141(7) 0.0110(6) 0.0121(7) -0.0007(5) 0.0031(5) -0.0001(5)
C22 0.0153(7) 0.0133(7) 0.0144(7) 0.0010(6) 0.0039(6) -0.0007(6)

loop_
_atom_type_symbol
_atom_type_description
_atom_type_scat_dispersion_real
_atom_type_scat_dispersion_imag
_atom_type_scat_source
C C 0.0033 0.0016 'International Tables Vol C Tables 4.2.6.8 and 6.1.1.4'
H H 0.0000 0.0000 'International Tables Vol C Tables 4.2.6.8 and 6.1.1.4'
Cl Cl 0.1484 0.1585 'International Tables Vol C Tables 4.2.6.8 and 6.1.1.4'
N N 0.0061 0.0033 'International Tables Vol C Tables 4.2.6.8 and 6.1.1.4'
O O 0.0106 0.0060 'International Tables Vol C Tables 4.2.6.8 and 6.1.1.4'

loop_
_geom_angle_atom_site_label_1
_geom_angle_atom_site_label_2
_geom_angle_atom_site_label_3
_geom_angle
C3 O2 H1 110.6(16)
C9 O6 H2 107.9(18)
C13 N1 C17 111.98(12)
C13 N1 H3 110.4(14)
C17 N1 H3 107.6(14)
C13 N1 H4 108.4(14)
C17 N1 H4 111.0(14)
H3 N1 H4 107.4(19)
C22 N2 C18 112.55(12)
C22 N2 H14 108.7(14)
C18 N2 H14 110.6(14)
C22 N2 H15 112.2(14)
C18 N2 H15 106.2(14)
H14 N2 H15 106.3(19)
O1 C1 C2 121.98(14)
O1 C1 C6 118.99(13)
C2 C1 C6 119.02(13)
C3 C2 C1 120.14(14)
C3 C2 Cl1 122.14(12)
C1 C2 Cl1 117.71(11)
O2 C3 C2 121.52(14)
O2 C3 C4 116.22(13)
C2 C3 C4 122.25(13)
O3 C4 C5 126.65(14)
O3 C4 C3 115.82(13)
C5 C4 C3 117.52(13)
C6 C5 C4 123.08(14)
C6 C5 Cl2 118.23(11)
C4 C5 Cl2 118.68(11)
O4 C6 C5 127.04(14)
O4 C6 C1 115.89(13)
C5 C6 C1 117.05(13)
O5 C7 C8 123.20(14)
O5 C7 C12 118.06(13)
C8 C7 C12 118.72(13)
C9 C8 C7 119.82(14)
C9 C8 Cl3 120.98(12)
C7 C8 Cl3 119.16(11)
O6 C9 C8 122.33(14)
O6 C9 C10 115.10(13)
C8 C9 C10 122.47(13)
O7 C10 C11 126.98(14)
O7 C10 C9 115.18(13)
C11 C10 C9 117.83(13)
C12 C11 C10 122.41(13)
C12 C11 Cl4 119.40(12)
C10 C11 Cl4 118.08(11)
O8 C12 C11 126.71(14)
O8 C12 C7 115.95(13)
C11 C12 C7 117.33(13)
N1 C13 C14 111.34(12)
N1 C13 H5 109.4
C14 C13 H5 109.4
N1 C13 H6 109.4
C14 C13 H6 109.4
H5 C13 H6 108.0
C13 C14 C15 111.96(13)
C13 C14 H7 109.2
C15 C14 H7 109.2
C13 C14 H8 109.2
C15 C14 H8 109.2
H7 C14 H8 107.9
C14 C15 C20 111.45(12)
C14 C15 C16 108.11(12)
C20 C15 C16 111.67(12)
C14 C15 H9 108.5
C20 C15 H9 108.5
C16 C15 H9 108.5
C17 C16 C15 112.39(12)
C17 C16 H10 109.1
C15 C16 H10 109.1
C17 C16 H11 109.1
C15 C16 H11 109.1
H10 C16 H11 107.9
N1 C17 C16 111.37(13)
N1 C17 H12 109.4
C16 C17 H12 109.4
N1 C17 H13 109.4
C16 C17 H13 109.4
H12 C17 H13 108.0
N2 C18 C19 111.94(13)
N2 C18 H16 109.2
C19 C18 H16 109.2
N2 C18 H17 109.2
C19 C18 H17 109.2
H16 C18 H17 107.9
C18 C19 C20 111.67(13)
C18 C19 H18 109.3
C20 C19 H18 109.3
C18 C19 H19 109.3
C20 C19 H19 109.3
H18 C19 H19 107.9
C19 C20 C21 107.58(12)
C19 C20 C15 112.17(12)
C21 C20 C15 113.08(12)
C19 C20 H20 107.9
C21 C20 H20 107.9
C15 C20 H20 107.9
C22 C21 C20 111.48(12)
C22 C21 H21 109.3
C20 C21 H21 109.3
C22 C21 H22 109.3
C20 C21 H22 109.3
H21 C21 H22 108.0
N2 C22 C21 111.48(13)
N2 C22 H23 109.3
C21 C22 H23 109.3
N2 C22 H24 109.3
C21 C22 H24 109.3
H23 C22 H24 108.0

loop_
_geom_bond_atom_site_label_1
_geom_bond_atom_site_label_2
_geom_bond_distance
Cl1 C2 1.7227(15)
Cl2 C5 1.7379(15)
Cl3 C8 1.7267(15)
Cl4 C11 1.7350(15)
O1 C1 1.2226(18)
O2 C3 1.3293(18)
O2 H1 0.87(2)
O3 C4 1.2474(18)
O4 C6 1.2527(18)
O5 C7 1.2228(18)
O6 C9 1.3264(18)
O6 H2 0.82(3)
O7 C10 1.2425(18)
O8 C12 1.2557(18)
N1 C13 1.496(2)
N1 C17 1.498(2)
N1 H3 0.90(2)
N1 H4 0.86(2)
N2 C22 1.493(2)
N2 C18 1.502(2)
N2 H14 0.90(2)
N2 H15 0.88(2)
C1 C2 1.449(2)
C1 C6 1.543(2)
C2 C3 1.347(2)
C3 C4 1.515(2)
C4 C5 1.414(2)
C5 C6 1.402(2)
C7 C8 1.452(2)
C7 C12 1.551(2)
C8 C9 1.350(2)
C9 C10 1.517(2)
C10 C11 1.414(2)
C11 C12 1.397(2)
C13 C14 1.522(2)
C13 H5 0.9800
C13 H6 0.9800
C14 C15 1.535(2)
C14 H7 0.9800
C14 H8 0.9800
C15 C20 1.542(2)
C15 C16 1.543(2)
C15 H9 0.9900
C16 C17 1.521(2)
C16 H10 0.9800
C16 H11 0.9800
C17 H12 0.9800
C17 H13 0.9800
C18 C19 1.521(2)
C18 H16 0.9800
C18 H17 0.9800
C19 C20 1.534(2)
C19 H18 0.9800
C19 H19 0.9800
C20 C21 1.539(2)
C20 H20 0.9900
C21 C22 1.522(2)
C21 H21 0.9800
C21 H22 0.9800
C22 H23 0.9800
C22 H24 0.9800

loop_
_geom_hbond_atom_site_label_D
_geom_hbond_atom_site_label_H
_geom_hbond_atom_site_label_A
_geom_hbond_site_symmetry_A
_geom_hbond_distance_DH
_geom_hbond_distance_HA
_geom_hbond_distance_DA
_geom_hbond_angle_DHA
_geom_hbond_publ_flag
O2 H1 O3 . 0.87(3) 2.18(2) 2.6479(16) 113.6(19) y
O2 H1 O8 3_666 0.87(3) 2.17(3) 2.9113(18) 142(2) y
O6 H2 O3 1_665 0.82(3) 2.12(3) 2.7290(18) 132(2) y
O6 H2 O7 . 0.82(3) 2.11(2) 2.6093(16) 119(2) y
N1 H3 O1 . 0.90(2) 1.97(2) 2.7921(19) 152(2) y
N1 H3 O3 2_545 0.90(2) 2.48(2) 2.9412(19) 112.7(17) y
N1 H4 O8 4_454 0.86(2) 2.03(2) 2.8269(17) 156(2) y
N2 H14 O5 . 0.90(2) 2.15(2) 2.9223(19) 143(2) y
N2 H14 O8 . 0.90(2) 2.50(2) 3.200(2) 135.7(18) y
N2 H15 O2 3_666 0.88(2) 2.55(2) 3.0332(18) 115.1(17) y
N2 H15 O4 4_555 0.88(2) 1.98(2) 2.8158(18) 159(2) y
C14 H7 O1 . 0.98 2.49 3.211(2) 130 y
C14 H8 O6 2_645 0.98 2.48 3.2561(19) 136 y
C16 H10 O5 1_545 0.98 2.59 3.531(2) 161 y
C18 H17 O7 3_766 0.98 2.39 3.193(2) 138 y

loop_
_geom_torsion_atom_site_label_1
_geom_torsion_atom_site_label_2
_geom_torsion_atom_site_label_3
_geom_torsion_atom_site_label_4
_geom_torsion
O1 C1 C2 C3 -173.35(15)
C6 C1 C2 C3 7.5(2)
O1 C1 C2 Cl1 6.1(2)
C6 C1 C2 Cl1 -173.04(11)
C1 C2 C3 O2 179.49(14)
Cl1 C2 C3 O2 0.1(2)
C1 C2 C3 C4 1.0(2)
Cl1 C2 C3 C4 -178.42(11)
O2 C3 C4 O3 -4.0(2)
C2 C3 C4 O3 174.57(15)
O2 C3 C4 C5 175.08(14)
C2 C3 C4 C5 -6.3(2)
O3 C4 C5 C6 -178.45(15)
C3 C4 C5 C6 2.6(2)
O3 C4 C5 Cl2 3.0(2)
C3 C4 C5 Cl2 -175.97(11)
C4 C5 C6 O4 -176.08(15)
Cl2 C5 C6 O4 2.5(2)
C4 C5 C6 C1 5.6(2)
Cl2 C5 C6 C1 -175.86(11)
O1 C1 C6 O4 -8.5(2)
C2 C1 C6 O4 170.67(14)
O1 C1 C6 C5 170.03(15)
C2 C1 C6 C5 -10.8(2)
O5 C7 C8 C9 -173.27(15)
C12 C7 C8 C9 5.2(2)
O5 C7 C8 Cl3 4.5(2)
C12 C7 C8 Cl3 -176.98(11)
C7 C8 C9 O6 179.66(14)
Cl3 C8 C9 O6 1.9(2)
C7 C8 C9 C10 3.4(2)
Cl3 C8 C9 C10 -174.37(11)
O6 C9 C10 O7 0.2(2)
C8 C9 C10 O7 176.71(15)
O6 C9 C10 C11 179.20(13)
C8 C9 C10 C11 -4.3(2)
O7 C10 C11 C12 174.38(15)
C9 C10 C11 C12 -4.5(2)
O7 C10 C11 Cl4 -1.7(2)
C9 C10 C11 Cl4 179.40(11)
C10 C11 C12 O8 -168.50(15)
Cl4 C11 C12 O8 7.5(2)
C10 C11 C12 C7 12.7(2)
Cl4 C11 C12 C7 -171.22(11)
O5 C7 C12 O8 -13.5(2)
C8 C7 C12 O8 167.88(14)
O5 C7 C12 C11 165.34(15)
C8 C7 C12 C11 -13.2(2)
C17 N1 C13 C14 -55.38(17)
N1 C13 C14 C15 56.83(17)
C13 C14 C15 C20 -178.69(13)
C13 C14 C15 C16 -55.60(16)
C14 C15 C16 C17 55.13(16)
C20 C15 C16 C17 178.08(12)
C13 N1 C17 C16 54.67(17)
C15 C16 C17 N1 -55.48(17)
C22 N2 C18 C19 52.57(17)
N2 C18 C19 C20 -55.52(17)
C18 C19 C20 C21 57.38(16)
C18 C19 C20 C15 -177.66(13)
C14 C15 C20 C19 -178.13(12)
C16 C15 C20 C19 60.84(16)
C14 C15 C20 C21 -56.25(16)
C16 C15 C20 C21 -177.29(12)
C19 C20 C21 C22 -58.14(16)
C15 C20 C21 C22 177.44(12)
C18 N2 C22 C21 -53.18(17)
C20 C21 C22 N2 56.98(17)

loop_
_cod_related_entry_id
_cod_related_entry_database
_cod_related_entry_code
1 ChemSpider 30655383
